data_7049025
loop_
_publ_author_name
'Darzinezhad, Khodabakhsh'
'Amini, Mostafa M.'
'Mohajerani, Ezeddin'
'Armaghan, Mahsa'
'Knedel, Tim Oliver'
'Abareghi, Afshin'
'Janiak, Christoph'

_publ_section_title
;
 Fabrication of blue organic light-emitting diodes from novel uranium
 complexes: synthesis, characterization, and electroluminescence studies
 of uranium anthracene-9-carboxylate complexes.
;
_journal_issue 11
_journal_name_full 'Dalton transactions (Cambridge, England : 2003)'
_journal_page_first 3695
_journal_page_last 3703
_journal_paper_doi 10.1039/c8dt04981e
_journal_volume 48
_journal_year 2019
_chemical_formula_sum 'C36 H40 O14 U2'
_chemical_formula_weight 1172.74
_space_group_crystal_system triclinic
_space_group_IT_number 2
_space_group_name_Hall '-P 1'
_space_group_name_H-M_alt 'P -1'
_symmetry_space_group_name_Hall '-P 1'
_symmetry_space_group_name_H-M 'P -1'
_atom_sites_solution_hydrogens mixed
_audit_creation_method SHELXL-2017/1
_audit_update_record
;
2018-08-13 deposited with the CCDC.    2019-02-14 downloaded from the CCDC.
;
_cell_angle_alpha 68.676(3)
_cell_angle_beta 85.383(3)
_cell_angle_gamma 84.565(3)
_cell_formula_units_Z 1
_cell_length_a 8.9252(7)
_cell_length_b 9.2387(7)
_cell_length_c 12.1717(9)
_cell_measurement_reflns_used 9909
_cell_measurement_temperature 140(2)
_cell_measurement_theta_max 27.78
_cell_measurement_theta_min 2.30
_cell_volume 929.58(12)
_computing_cell_refinement 'Bruker SMART'
_computing_data_collection 'Bruker SMART'
_computing_data_reduction 'Bruker SAINT'
_computing_structure_refinement 'SHELXL-2017/1 (Sheldrick, 2017)'
_computing_structure_solution 'Bruker SHELXTL'
_diffrn_ambient_temperature 140(2)
_diffrn_measured_fraction_theta_full 0.998
_diffrn_measured_fraction_theta_max 0.995
_diffrn_measurement_device_type 'CCD area detector'
_diffrn_measurement_method 'phi and omega scans'
_diffrn_radiation_type MoK\a
_diffrn_radiation_wavelength 0.71073
_diffrn_reflns_av_R_equivalents 0.0372
_diffrn_reflns_av_unetI/netI 0.0263
_diffrn_reflns_Laue_measured_fraction_full 0.998
_diffrn_reflns_Laue_measured_fraction_max 0.995
_diffrn_reflns_limit_h_max 11
_diffrn_reflns_limit_h_min -11
_diffrn_reflns_limit_k_max 12
_diffrn_reflns_limit_k_min -12
_diffrn_reflns_limit_l_max 15
_diffrn_reflns_limit_l_min -15
_diffrn_reflns_number 19541
_diffrn_reflns_point_group_measured_fraction_full 0.998
_diffrn_reflns_point_group_measured_fraction_max 0.995
_diffrn_reflns_theta_full 25.242
_diffrn_reflns_theta_max 27.811
_diffrn_reflns_theta_min 1.798
_exptl_absorpt_coefficient_mu 8.767
_exptl_absorpt_correction_type multi-scan
_exptl_absorpt_process_details SADBAS
_exptl_crystal_colour yellow
_exptl_crystal_density_diffrn 2.095
_exptl_crystal_description block
_exptl_crystal_F_000 552
_exptl_crystal_size_max 0.200
_exptl_crystal_size_mid 0.100
_exptl_crystal_size_min 0.050
_exptl_transmission_factor_max 0.645
_exptl_transmission_factor_min 0.363
_refine_diff_density_max 1.337
_refine_diff_density_min -1.496
_refine_diff_density_rms 0.134
_refine_ls_extinction_method none
_refine_ls_goodness_of_fit_ref 1.059
_refine_ls_hydrogen_treatment mixed
_refine_ls_matrix_type full
_refine_ls_number_parameters 243
_refine_ls_number_reflns 4372
_refine_ls_number_restraints 0
_refine_ls_restrained_S_all 1.059
_refine_ls_R_factor_all 0.0192
_refine_ls_R_factor_gt 0.0187
_refine_ls_shift/su_max 0.001
_refine_ls_shift/su_mean 0.000
_refine_ls_structure_factor_coef Fsqd
_refine_ls_weighting_details 'w=1/[\s^2^(Fo^2^)+(0.0278P)^2^+0.9583P] where P=(Fo^2^+2Fc^2^)/3'
_refine_ls_weighting_scheme calc
_refine_ls_wR_factor_gt 0.0491
_refine_ls_wR_factor_ref 0.0493
_reflns_Friedel_coverage 0.000
_reflns_number_gt 4267
_reflns_number_total 4372
_reflns_threshold_expression 'I > 2\s(I)'
_cod_data_source_file c8dt04981e2.cif
_cod_data_source_block q_CCDC1
_cod_depositor_comments 'Adding full bibliography for 7049024--7049026.cif.'
_cod_database_code 7049025
_publcif_datablock.id {4f0bafee-53b9-4651-a455-cc265de8cf69}

_shelx_shelxl_version_number 2017/1
_shelx_space_group_comment
;
The symmetry employed for this shelxl refinement is uniquely defined
by the following loop, which should always be used as a source of
symmetry information in preference to the above space-group names.
They are only intended as comments.
;
_shelx_estimated_absorpt_t_min 0.273
_shelx_estimated_absorpt_t_max 0.668

loop_
_space_group_symop_operation_xyz
'x, y, z'
'-x, -y, -z'

loop_
_atom_site_label
_atom_site_type_symbol
_atom_site_fract_x
_atom_site_fract_y
_atom_site_fract_z
_atom_site_U_iso_or_equiv
_atom_site_adp_type
_atom_site_occupancy
_atom_site_site_symmetry_order
_atom_site_calc_flag
_atom_site_refinement_flags_posn
_atom_site_refinement_flags_adp
U1 U 0.63472(2) 0.34647(2) 0.46738(2) 0.01187(4) Uani 1 1 d . .
O1 O 0.8081(2) 0.1958(3) 0.37103(18) 0.0208(4) Uani 1 1 d . .
C1 C 0.7959(3) 0.3017(3) 0.2695(2) 0.0156(5) Uani 1 1 d . .
O2 O 0.6979(2) 0.4143(2) 0.25550(17) 0.0194(4) Uani 1 1 d . .
C2 C 0.9003(3) 0.2945(3) 0.1697(2) 0.0143(5) Uani 1 1 d . .
O3 O 0.7931(2) 0.4414(3) 0.4777(2) 0.0208(4) Uani 1 1 d . .
C3 C 0.8516(3) 0.2363(3) 0.0886(2) 0.0184(5) Uani 1 1 d . .
O4 O 0.4824(2) 0.2414(3) 0.4610(2) 0.0221(4) Uani 1 1 d . .
C4 C 0.7049(4) 0.1836(4) 0.0970(3) 0.0262(6) Uani 1 1 d . .
H4 H 0.635888 0.188249 0.159446 0.031 Uiso 1 1 calc R U
O5 O 0.7305(2) 0.1180(2) 0.62218(18) 0.0168(4) Uani 1 1 d . .
C5 C 0.6622(5) 0.1264(5) 0.0166(4) 0.0407(9) Uani 1 1 d . .
H5 H 0.563720 0.092220 0.023027 0.049 Uiso 1 1 calc R U
O6 O 0.4991(2) 0.4120(2) 0.61609(17) 0.0168(4) Uani 1 1 d . .
C6 C 0.7636(6) 0.1179(5) -0.0762(4) 0.0465(11) Uani 1 1 d . .
H6 H 0.732874 0.076681 -0.131214 0.056 Uiso 1 1 calc R U
O7 O 0.0161(3) 0.0715(3) 0.6225(4) 0.0582(10) Uani 1 1 d . .
H7A H 0.064369 -0.011047 0.622294 0.087 Uiso 1 1 calc R U
C7 C 0.9026(6) 0.1669(5) -0.0880(3) 0.0409(10) Uani 1 1 d . .
H7 H 0.968419 0.160881 -0.151797 0.049 Uiso 1 1 calc R U
C8 C 0.9541(4) 0.2286(4) -0.0060(3) 0.0246(6) Uani 1 1 d . .
C9 C 1.0982(4) 0.2776(4) -0.0144(3) 0.0286(7) Uani 1 1 d . .
H9 H 1.165487 0.272256 -0.077644 0.034 Uiso 1 1 calc R U
C10 C 1.1470(3) 0.3342(4) 0.0670(3) 0.0250(7) Uani 1 1 d . .
C11 C 1.2958(4) 0.3824(5) 0.0608(4) 0.0396(10) Uani 1 1 d . .
H11 H 1.364729 0.377478 -0.001682 0.048 Uiso 1 1 calc R U
C12 C 1.3401(4) 0.4349(5) 0.1420(4) 0.0452(12) Uani 1 1 d . .
H12 H 1.440601 0.463483 0.137146 0.054 Uiso 1 1 calc R U
C13 C 1.2398(4) 0.4481(4) 0.2343(4) 0.0365(9) Uani 1 1 d . .
H13 H 1.272464 0.487838 0.289494 0.044 Uiso 1 1 calc R U
C14 C 1.0964(3) 0.4040(4) 0.2445(3) 0.0241(6) Uani 1 1 d . .
H14 H 1.029619 0.413091 0.306850 0.029 Uiso 1 1 calc R U
C15 C 1.0456(3) 0.3443(3) 0.1621(2) 0.0179(5) Uani 1 1 d . .
C16 C 0.4386(4) 0.2916(4) 0.7171(3) 0.0243(7) Uani 1 1 d . .
H16A H 0.460342 0.190855 0.707450 0.036 Uiso 1 1 calc R U
H16B H 0.329293 0.312566 0.724819 0.036 Uiso 1 1 calc R U
H16C H 0.484719 0.289197 0.788228 0.036 Uiso 1 1 calc R U
C17 C 0.6733(4) -0.0332(4) 0.6589(3) 0.0291(7) Uani 1 1 d . .
H17A H 0.563854 -0.021922 0.651686 0.044 Uiso 1 1 calc R U
H17B H 0.696541 -0.091979 0.741328 0.044 Uiso 1 1 calc R U
H17C H 0.720349 -0.088993 0.608812 0.044 Uiso 1 1 calc R U
C18 C 0.1119(4) 0.1864(5) 0.5951(5) 0.0497(11) Uani 1 1 d . .
H18A H 0.060266 0.276205 0.610301 0.074 Uiso 1 1 calc R U
H18B H 0.144776 0.217529 0.511455 0.074 Uiso 1 1 calc R U
H18C H 0.199740 0.148518 0.643743 0.074 Uiso 1 1 calc R U
H20 H 0.821(6) 0.098(6) 0.626(4) 0.049(14) Uiso 1 1 d . .

loop_
_atom_site_aniso_label
_atom_site_aniso_U_11
_atom_site_aniso_U_22
_atom_site_aniso_U_33
_atom_site_aniso_U_23
_atom_site_aniso_U_13
_atom_site_aniso_U_12
U1 0.01145(6) 0.01187(7) 0.01316(6) -0.00642(4) 0.00022(4) 0.00215(4)
O1 0.0251(10) 0.0196(11) 0.0148(9) -0.0058(8) 0.0028(8) 0.0078(8)
C1 0.0157(12) 0.0171(14) 0.0156(12) -0.0084(10) -0.0006(10) 0.0020(10)
O2 0.0218(10) 0.0189(11) 0.0163(9) -0.0074(8) -0.0001(7) 0.0086(8)
C2 0.0151(12) 0.0122(13) 0.0152(12) -0.0057(10) 0.0000(9) 0.0030(10)
O3 0.0165(10) 0.0214(12) 0.0257(11) -0.0102(9) 0.0019(8) -0.0018(8)
C3 0.0248(14) 0.0150(14) 0.0162(12) -0.0072(10) -0.0031(10) 0.0038(11)
O4 0.0184(10) 0.0239(12) 0.0248(11) -0.0099(9) -0.0005(8) -0.0010(9)
C4 0.0303(16) 0.0215(16) 0.0290(16) -0.0103(13) -0.0081(12) -0.0017(12)
O5 0.0176(10) 0.0131(10) 0.0189(9) -0.0059(8) -0.0005(7) 0.0021(8)
C5 0.053(2) 0.029(2) 0.046(2) -0.0172(17) -0.0230(19) -0.0042(17)
O6 0.0190(9) 0.0156(10) 0.0127(9) -0.0036(7) 0.0032(7) 0.0046(8)
C6 0.080(3) 0.032(2) 0.040(2) -0.0265(17) -0.030(2) 0.012(2)
O7 0.0158(12) 0.0230(14) 0.127(3) -0.0188(17) -0.0030(15) 0.0047(10)
C7 0.077(3) 0.0291(19) 0.0195(15) -0.0160(14) -0.0091(17) 0.0195(19)
C8 0.0405(17) 0.0173(15) 0.0142(13) -0.0067(11) -0.0021(12) 0.0112(13)
C9 0.0335(16) 0.0248(17) 0.0167(13) -0.0005(12) 0.0092(12) 0.0127(13)
C10 0.0182(13) 0.0213(16) 0.0229(14) 0.0040(12) 0.0043(11) 0.0059(11)
C11 0.0162(14) 0.035(2) 0.041(2) 0.0148(16) 0.0059(13) 0.0016(13)
C12 0.0169(15) 0.033(2) 0.061(3) 0.0164(19) -0.0073(16) -0.0081(14)
C13 0.0306(17) 0.0233(17) 0.049(2) 0.0004(15) -0.0228(16) -0.0046(14)
C14 0.0222(14) 0.0172(15) 0.0309(16) -0.0051(12) -0.0088(12) -0.0001(11)
C15 0.0151(12) 0.0153(14) 0.0195(13) -0.0022(10) -0.0019(10) 0.0028(10)
C16 0.0340(17) 0.0148(15) 0.0181(14) -0.0014(11) 0.0055(12) 0.0026(12)
C17 0.0332(17) 0.0129(15) 0.0386(18) -0.0054(13) -0.0049(14) -0.0020(13)
C18 0.0276(18) 0.038(2) 0.086(3) -0.025(2) 0.009(2) -0.0091(16)

loop_
_atom_type_symbol
_atom_type_description
_atom_type_scat_dispersion_real
_atom_type_scat_dispersion_imag
_atom_type_scat_source
C C 0.0033 0.0016 'International Tables Vol C Tables 4.2.6.8 and 6.1.1.4'
H H 0.0000 0.0000 'International Tables Vol C Tables 4.2.6.8 and 6.1.1.4'
O O 0.0106 0.0060 'International Tables Vol C Tables 4.2.6.8 and 6.1.1.4'
U U -9.6767 9.6646 'International Tables Vol C Tables 4.2.6.8 and 6.1.1.4'

loop_
_geom_angle_atom_site_label_1
_geom_angle_atom_site_label_2
_geom_angle_atom_site_label_3
_geom_angle
_geom_angle_site_symmetry_1
_geom_angle_site_symmetry_3
O4 U1 O3 176.73(9) . .
O4 U1 O6 88.56(9) . .
O3 U1 O6 92.43(9) . .
O4 U1 O6 93.14(9) . 2_666
O3 U1 O6 90.12(9) . 2_666
O6 U1 O6 70.67(8) . 2_666
O4 U1 O5 88.43(9) . .
O3 U1 O5 88.53(9) . .
O6 U1 O5 86.35(7) . .
O6 U1 O5 156.90(7) 2_666 .
O4 U1 O2 91.79(9) . .
O3 U1 O2 89.03(9) . .
O6 U1 O2 147.85(7) . .
O6 U1 O2 77.22(7) 2_666 .
O5 U1 O2 125.80(7) . .
O4 U1 O1 90.68(9) . .
O3 U1 O1 87.31(9) . .
O6 U1 O1 159.51(7) . .
O6 U1 O1 129.81(7) 2_666 .
O5 U1 O1 73.16(7) . .
O2 U1 O1 52.64(7) . .
O4 U1 C1 93.76(9) . .
O3 U1 C1 85.58(9) . .
O6 U1 C1 173.67(8) . .
O6 U1 C1 103.29(7) 2_666 .
O5 U1 C1 99.60(8) . .
O2 U1 C1 26.30(7) . .
O1 U1 C1 26.54(7) . .
O4 U1 U1 91.05(8) . 2_666
O3 U1 U1 91.56(7) . 2_666
O6 U1 U1 35.46(5) . 2_666
O6 U1 U1 35.21(5) 2_666 2_666
O5 U1 U1 121.78(5) . 2_666
O2 U1 U1 112.41(5) . 2_666
O1 U1 U1 165.00(5) . 2_666
C1 U1 U1 138.46(6) . 2_666
C1 O1 U1 92.53(16) . .
O2 C1 O1 119.5(2) . .
O2 C1 C2 120.8(3) . .
O1 C1 C2 119.7(2) . .
O2 C1 U1 59.28(14) . .
O1 C1 U1 60.93(14) . .
C2 C1 U1 170.0(2) . .
C1 O2 U1 94.43(16) . .
C3 C2 C15 122.5(3) . .
C3 C2 C1 119.3(2) . .
C15 C2 C1 118.3(3) . .
C2 C3 C4 122.6(3) . .
C2 C3 C8 118.5(3) . .
C4 C3 C8 118.9(3) . .
C5 C4 C3 120.8(3) . .
C5 C4 H4 119.6 . .
C3 C4 H4 119.6 . .
C17 O5 U1 125.46(19) . .
C17 O5 H20 103(4) . .
U1 O5 H20 119(3) . .
C4 C5 C6 120.3(4) . .
C4 C5 H5 119.9 . .
C6 C5 H5 119.9 . .
C16 O6 U1 119.56(18) . .
C16 O6 U1 121.22(17) . 2_666
U1 O6 U1 109.33(8) . 2_666
C7 C6 C5 121.0(3) . .
C7 C6 H6 119.5 . .
C5 C6 H6 119.5 . .
C18 O7 H7A 109.5 . .
C6 C7 C8 121.3(3) . .
C6 C7 H7 119.4 . .
C8 C7 H7 119.4 . .
C9 C8 C3 119.6(3) . .
C9 C8 C7 122.7(3) . .
C3 C8 C7 117.7(3) . .
C8 C9 C10 121.9(3) . .
C8 C9 H9 119.0 . .
C10 C9 H9 119.0 . .
C9 C10 C11 122.6(3) . .
C9 C10 C15 119.5(3) . .
C11 C10 C15 117.9(3) . .
C12 C11 C10 121.1(4) . .
C12 C11 H11 119.5 . .
C10 C11 H11 119.5 . .
C11 C12 C13 121.2(3) . .
C11 C12 H12 119.4 . .
C13 C12 H12 119.4 . .
C14 C13 C12 120.3(4) . .
C14 C13 H13 119.9 . .
C12 C13 H13 119.9 . .
C13 C14 C15 120.5(3) . .
C13 C14 H14 119.7 . .
C15 C14 H14 119.7 . .
C2 C15 C14 122.9(3) . .
C2 C15 C10 118.1(3) . .
C14 C15 C10 119.0(3) . .
O6 C16 H16A 109.5 . .
O6 C16 H16B 109.5 . .
H16A C16 H16B 109.5 . .
O6 C16 H16C 109.5 . .
H16A C16 H16C 109.5 . .
H16B C16 H16C 109.5 . .
O5 C17 H17A 109.5 . .
O5 C17 H17B 109.5 . .
H17A C17 H17B 109.5 . .
O5 C17 H17C 109.5 . .
H17A C17 H17C 109.5 . .
H17B C17 H17C 109.5 . .
O7 C18 H18A 109.5 . .
O7 C18 H18B 109.5 . .
H18A C18 H18B 109.5 . .
O7 C18 H18C 109.5 . .
H18A C18 H18C 109.5 . .
H18B C18 H18C 109.5 . .

loop_
_geom_bond_atom_site_label_1
_geom_bond_atom_site_label_2
_geom_bond_distance
_geom_bond_site_symmetry_2
U1 O4 1.766(2) .
U1 O3 1.769(2) .
U1 O6 2.3264(19) .
U1 O6 2.341(2) 2_666
U1 O5 2.400(2) .
U1 O2 2.453(2) .
U1 O1 2.489(2) .
U1 C1 2.845(3) .
U1 U1 3.8078(3) 2_666
O1 C1 1.273(3) .
C1 O2 1.264(3) .
C1 C2 1.487(4) .
C2 C3 1.397(4) .
C2 C15 1.401(4) .
C3 C4 1.423(4) .
C3 C8 1.431(4) .
C4 C5 1.362(5) .
C4 H4 0.9500 .
O5 C17 1.434(4) .
O5 H20 0.82(5) .
C5 C6 1.409(7) .
C5 H5 0.9500 .
O6 C16 1.433(3) .
C6 C7 1.340(7) .
C6 H6 0.9500 .
O7 C18 1.355(5) .
O7 H7A 0.8400 .
C7 C8 1.439(5) .
C7 H7 0.9500 .
C8 C9 1.387(5) .
C9 C10 1.391(5) .
C9 H9 0.9500 .
C10 C11 1.428(5) .
C10 C15 1.436(4) .
C11 C12 1.348(7) .
C11 H11 0.9500 .
C12 C13 1.412(7) .
C12 H12 0.9500 .
C13 C14 1.363(4) .
C13 H13 0.9500 .
C14 C15 1.428(4) .
C14 H14 0.9500 .
C16 H16A 0.9800 .
C16 H16B 0.9800 .
C16 H16C 0.9800 .
C17 H17A 0.9800 .
C17 H17B 0.9800 .
C17 H17C 0.9800 .
C18 H18A 0.9800 .
C18 H18B 0.9800 .
C18 H18C 0.9800 .

loop_
_geom_hbond_atom_site_label_D
_geom_hbond_atom_site_label_H
_geom_hbond_atom_site_label_A
_geom_hbond_distance_DH
_geom_hbond_distance_HA
_geom_hbond_distance_DA
_geom_hbond_angle_DHA
_geom_hbond_site_symmetry_A
_geom_hbond_publ_flag
O7 H7A O1 0.84 1.94 2.776(3) 174.2 2_656 yes
O5 H20 O7 0.82(5) 1.73(5) 2.545(3) 174(5) 1_655 yes

loop_
_geom_torsion_atom_site_label_1
_geom_torsion_atom_site_label_2
_geom_torsion_atom_site_label_3
_geom_torsion_atom_site_label_4
_geom_torsion
U1 O1 C1 O2 -9.5(3)
U1 O1 C1 C2 168.5(2)
O1 C1 O2 U1 9.6(3)
C2 C1 O2 U1 -168.3(2)
O2 C1 C2 C3 -82.7(4)
O1 C1 C2 C3 99.3(3)
U1 C1 C2 C3 -170.1(10)
O2 C1 C2 C15 98.4(3)
O1 C1 C2 C15 -79.6(4)
U1 C1 C2 C15 10.9(13)
C15 C2 C3 C4 179.1(3)
C1 C2 C3 C4 0.2(4)
C15 C2 C3 C8 -0.4(4)
C1 C2 C3 C8 -179.3(3)
C2 C3 C4 C5 -179.5(3)
C8 C3 C4 C5 0.1(5)
C3 C4 C5 C6 0.4(6)
C4 C5 C6 C7 -0.7(6)
C5 C6 C7 C8 0.6(6)
C2 C3 C8 C9 0.4(4)
C4 C3 C8 C9 -179.1(3)
C2 C3 C8 C7 179.4(3)
C4 C3 C8 C7 -0.1(4)
C6 C7 C8 C9 178.7(3)
C6 C7 C8 C3 -0.2(5)
C3 C8 C9 C10 0.1(5)
C7 C8 C9 C10 -178.8(3)
C8 C9 C10 C11 178.9(3)
C8 C9 C10 C15 -0.7(5)
C9 C10 C11 C12 -179.1(3)
C15 C10 C11 C12 0.4(5)
C10 C11 C12 C13 -1.8(6)
C11 C12 C13 C14 1.6(5)
C12 C13 C14 C15 -0.1(5)
C3 C2 C15 C14 179.9(3)
C1 C2 C15 C14 -1.2(4)
C3 C2 C15 C10 -0.1(4)
C1 C2 C15 C10 178.8(3)
C13 C14 C15 C2 178.8(3)
C13 C14 C15 C10 -1.2(4)
C9 C10 C15 C2 0.7(4)
C11 C10 C15 C2 -178.9(3)
C9 C10 C15 C14 -179.4(3)
C11 C10 C15 C14 1.1(4)

loop_
_publcif_info_exptl_table_extra_item
sin_theta_over_lambda_max
